data_1529903
loop_
_publ_author_name
'Eliseev, A.A.'
'Uspenskaya, S.I.'
'Fedorov, A.A.'

_publ_section_title
;
 About the crystal structure of neodymium disulfide
;
_journal_name_full 'Zhurnal Neorganicheskoi Khimii'
_journal_page_first 1485
_journal_page_last 1488
_journal_volume 16
_journal_year 1971
_chemical_formula_sum 'Nd S2'
_space_group_IT_number 129
_symmetry_space_group_name_Hall 'P 4ab 2ab -1ab'
_symmetry_space_group_name_H-M 'P 4/n m m :1'
_cell_angle_alpha 90
_cell_angle_beta 90
_cell_angle_gamma 90
_cell_formula_units_Z 2
_cell_length_a 4.022
_cell_length_b 4.022
_cell_length_c 8.031
_cell_volume 129.913
_citation_journal_id_ASTM ZNOKAQ
_cod_data_source_file Eliseev_ZNOKAQ_1971_974.cif
_cod_data_source_block Nd1S2
_cod_original_cell_volume 129.9133
_cod_original_sg_symbol_Hall '-P 4a 2a (x-1/4,y+1/4,z)'
_cod_original_formula_sum 'Nd1 S2'
_cod_database_code 1529903

loop_
_symmetry_equiv_pos_as_xyz
x,y,z
-y+1/2,x+1/2,z
-x,-y,z
y+1/2,-x+1/2,z
x+1/2,-y+1/2,-z
y,x,-z
-x+1/2,y+1/2,-z
-y,-x,-z
-x+1/2,-y+1/2,-z
y,-x,-z
x+1/2,y+1/2,-z
-y,x,-z
-x,y,z
-y+1/2,-x+1/2,z
x,-y,z
y+1/2,x+1/2,z

loop_
_atom_site_label
_atom_site_type_symbol
_atom_site_fract_x
_atom_site_fract_y
_atom_site_fract_z
_atom_site_occupancy
_atom_site_U_iso_or_equiv
S1 S 0 0 0 1 0.0
Nd1 Nd 0 0.5 0.273 1 0.0
S2 S 0 0.5 0.636 1 0.0
